data_7060231
loop_
_publ_author_name
'Kong, Ming'
'Feng, Xin'
'Li, Jing'
'Wang, Jia'
'Zhang, Yi-Quan'
'Song, You'

_publ_section_title
;
 Switchable slow relaxation of magnetization in photochromic
 dysprosium(iii) complexes manipulated by a dithienylethene ligand
;
_journal_issue 46
_journal_name_full 'New Journal of Chemistry'
_journal_page_first 20129
_journal_page_last 20136
_journal_paper_doi 10.1039/D0NJ04457A
_journal_volume 44
_journal_year 2020
_chemical_formula_moiety 'C17 H20 N2 O S2'
_chemical_formula_sum 'C17 H20 N2 O S2'
_chemical_formula_weight 332.47
_space_group_crystal_system triclinic
_space_group_IT_number 2
_space_group_name_Hall '-P 1'
_space_group_name_H-M_alt 'P -1'
_atom_sites_solution_hydrogens geom
_atom_sites_solution_primary iterative
_audit_creation_date 2020-07-18
_audit_creation_method
;
Olex2 1.2
(compiled 2018.05.29 svn.r3508 for OlexSys, GUI svn.r5506)
;
_audit_update_record
;
2020-08-17 deposited with the CCDC.	2020-10-30 downloaded from the CCDC.
;
_cell_angle_alpha 97.790(3)
_cell_angle_beta 101.096(2)
_cell_angle_gamma 108.161(2)
_cell_formula_units_Z 2
_cell_length_a 7.4367(7)
_cell_length_b 8.9281(7)
_cell_length_c 13.7147(13)
_cell_measurement_reflns_used 6656
_cell_measurement_temperature 193(2)
_cell_measurement_theta_max 53.90
_cell_measurement_theta_min 2.92
_cell_volume 830.18(13)
_computing_cell_refinement 'SAINT v8.37A (Bruker, 2015)'
_computing_data_reduction 'SAINT v8.37A (Bruker, 2015)'
_computing_molecular_graphics 'Olex2 (Dolomanov et al., 2009)'
_computing_publication_material 'Olex2 (Dolomanov et al., 2009)'
_computing_structure_refinement 'ShelXL (Sheldrick, 2015)'
_computing_structure_solution 'olex2.solve (Bourhis et al., 2015)'
_diffrn_ambient_temperature 192.99
_diffrn_measured_fraction_theta_full 0.936
_diffrn_measured_fraction_theta_max 0.935
_diffrn_measurement_device_type 'Bruker APEX-II CCD'
_diffrn_measurement_method '\f and \w scans'
_diffrn_radiation_type GaK\a
_diffrn_radiation_wavelength 1.34139
_diffrn_reflns_av_R_equivalents 0.0464
_diffrn_reflns_av_unetI/netI 0.0608
_diffrn_reflns_Laue_measured_fraction_full 0.936
_diffrn_reflns_Laue_measured_fraction_max 0.935
_diffrn_reflns_limit_h_max 8
_diffrn_reflns_limit_h_min -8
_diffrn_reflns_limit_k_max 10
_diffrn_reflns_limit_k_min -10
_diffrn_reflns_limit_l_max 16
_diffrn_reflns_limit_l_min -15
_diffrn_reflns_number 6110
_diffrn_reflns_point_group_measured_fraction_full 0.936
_diffrn_reflns_point_group_measured_fraction_max 0.935
_diffrn_reflns_theta_full 53.594
_diffrn_reflns_theta_max 53.906
_diffrn_reflns_theta_min 2.922
_diffrn_standards_number 0
_exptl_absorpt_coefficient_mu 1.902
_exptl_absorpt_correction_T_max 0.7506
_exptl_absorpt_correction_T_min 0.3146
_exptl_absorpt_correction_type multi-scan
_exptl_absorpt_process_details
;
SADABS-2016/2 (Bruker,2016/2) was used for absorption correction.
wR2(int) was 0.1437 before and 0.0704 after correction.
The Ratio of minimum to maximum transmission is 0.4191.
The \l/2 correction factor is Not present.
;
_exptl_crystal_colour 'light colourless'
_exptl_crystal_colour_modifier light
_exptl_crystal_colour_primary colourless
_exptl_crystal_density_diffrn 1.330
_exptl_crystal_description block
_exptl_crystal_F_000 352
_exptl_crystal_size_max 0.3
_exptl_crystal_size_mid 0.3
_exptl_crystal_size_min 0.2
_refine_diff_density_max 0.416
_refine_diff_density_min -0.358
_refine_diff_density_rms 0.061
_refine_ls_extinction_method none
_refine_ls_goodness_of_fit_ref 1.124
_refine_ls_hydrogen_treatment constr
_refine_ls_matrix_type full
_refine_ls_number_parameters 205
_refine_ls_number_reflns 2843
_refine_ls_number_restraints 0
_refine_ls_restrained_S_all 1.124
_refine_ls_R_factor_all 0.0495
_refine_ls_R_factor_gt 0.0490
_refine_ls_shift/su_max 0.000
_refine_ls_shift/su_mean 0.000
_refine_ls_structure_factor_coef Fsqd
_refine_ls_weighting_details 'w=1/[\s^2^(Fo^2^)+(0.0601P)^2^+0.5873P] where P=(Fo^2^+2Fc^2^)/3'
_refine_ls_weighting_scheme calc
_refine_ls_wR_factor_gt 0.1373
_refine_ls_wR_factor_ref 0.1377
_reflns_Friedel_coverage 0.000
_reflns_number_gt 2784
_reflns_number_total 2843
_reflns_threshold_expression 'I > 2\s(I)'
_cod_data_source_file d0nj04457a2.cif
_cod_data_source_block a_a_CCDC1
_cod_database_code 7060231
_shelx_shelxl_version_number 2018/3
_shelx_space_group_comment
;
The symmetry employed for this shelxl refinement is uniquely defined
by the following loop, which should always be used as a source of
symmetry information in preference to the above space-group names.
They are only intended as comments.
;
_shelx_estimated_absorpt_t_max 0.702
_shelx_estimated_absorpt_t_min 0.599
_olex2_refinement_description
;
1. Fixed Uiso
 At 1.2 times of:
  All C(H) groups
 At 1.5 times of:
  All C(H,H,H) groups
2.a Aromatic/amide H refined with riding coordinates:
 C7(H7), C15(H15)
2.b Idealised Me refined as rotating group:
 C1(H1A,H1B,H1C), C3(H3A,H3B,H3C), C9(H9A,H9B,H9C), C11(H11A,H11B,H11C),
 C12(H12A,H12B,H12C), C17(H17A,H17B,H17C)
;
_olex2_submission_special_instructions 'No special instructions were received'

loop_
_space_group_symop_operation_xyz
'x, y, z'
'-x, -y, -z'

loop_
_atom_site_label
_atom_site_type_symbol
_atom_site_fract_x
_atom_site_fract_y
_atom_site_fract_z
_atom_site_U_iso_or_equiv
_atom_site_adp_type
_atom_site_occupancy
_atom_site_site_symmetry_order
_atom_site_calc_flag
_atom_site_refinement_flags_posn
_atom_site_refinement_flags_adp
_atom_site_refinement_flags_occupancy
_atom_site_disorder_assembly
_atom_site_disorder_group
S1 S 0.73247(8) 0.61283(6) 0.96163(4) 0.0269(2) Uani 1 1 d . . . . .
S2 S 0.04732(8) 0.06200(6) 0.80638(4) 0.0276(2) Uani 1 1 d . . . . .
O1 O 0.5914(3) 0.2783(2) 0.42495(12) 0.0337(4) Uani 1 1 d . . . . .
N1 N 0.6360(3) 0.4194(2) 0.58884(13) 0.0240(4) Uani 1 1 d . . . . .
N2 N 0.4128(3) 0.1784(2) 0.53936(13) 0.0248(4) Uani 1 1 d . . . . .
C1 C 0.7945(3) 0.5612(3) 0.58509(18) 0.0301(5) Uani 1 1 d . . . . .
H1A H 0.919904 0.550297 0.613930 0.045 Uiso 1 1 calc GR . . . .
H1B H 0.784593 0.657167 0.624480 0.045 Uiso 1 1 calc GR . . . .
H1C H 0.786156 0.571980 0.514342 0.045 Uiso 1 1 calc GR . . . .
C2 C 0.5512(3) 0.2909(3) 0.50841(16) 0.0251(5) Uani 1 1 d . . . . .
C3 C 0.2687(4) 0.0348(3) 0.46985(18) 0.0329(5) Uani 1 1 d . . . . .
H3A H 0.249292 -0.056904 0.503635 0.049 Uiso 1 1 calc GR . . . .
H3B H 0.315328 0.011697 0.409324 0.049 Uiso 1 1 calc GR . . . .
H3C H 0.144653 0.052853 0.449811 0.049 Uiso 1 1 calc GR . . . .
C4 C 0.5522(3) 0.3872(2) 0.67088(15) 0.0218(4) Uani 1 1 d . . . . .
C5 C 0.4124(3) 0.2381(2) 0.63937(15) 0.0223(4) Uani 1 1 d . . . . .
C6 C 0.6160(3) 0.4971(2) 0.77029(15) 0.0211(4) Uani 1 1 d . . . . .
C7 C 0.6076(3) 0.6572(2) 0.78564(16) 0.0233(4) Uani 1 1 d . . . . .
H7 H 0.565439 0.704295 0.731532 0.028 Uiso 1 1 calc R . . . .
C8 C 0.6654(3) 0.7345(3) 0.88430(16) 0.0237(5) Uani 1 1 d . . . . .
C9 C 0.6718(4) 0.8996(3) 0.92890(18) 0.0304(5) Uani 1 1 d . . . . .
H9A H 0.599621 0.892587 0.981842 0.046 Uiso 1 1 calc GR . . . .
H9B H 0.611913 0.944365 0.875400 0.046 Uiso 1 1 calc GR . . . .
H9C H 0.807931 0.969841 0.958584 0.046 Uiso 1 1 calc GR . . . .
C10 C 0.6809(3) 0.4561(2) 0.85960(16) 0.0238(5) Uani 1 1 d . . . . .
C11 C 0.7051(4) 0.3015(3) 0.87797(18) 0.0325(5) Uani 1 1 d . . . . .
H11A H 0.826539 0.324880 0.929841 0.049 Uiso 1 1 calc GR . . . .
H11B H 0.710460 0.239298 0.814662 0.049 Uiso 1 1 calc GR . . . .
H11C H 0.594116 0.238962 0.901449 0.049 Uiso 1 1 calc GR . . . .
C12 C 0.1167(4) 0.3508(3) 0.7368(2) 0.0378(6) Uani 1 1 d . . . . .
H12A H -0.024952 0.326086 0.721560 0.057 Uiso 1 1 calc GR . . . .
H12B H 0.168425 0.400829 0.683909 0.057 Uiso 1 1 calc GR . . . .
H12C H 0.178302 0.425275 0.802843 0.057 Uiso 1 1 calc GR . . . .
C13 C 0.1601(3) 0.1985(3) 0.73972(16) 0.0245(5) Uani 1 1 d . . . . .
C14 C 0.2839(3) 0.1448(2) 0.69487(15) 0.0220(4) Uani 1 1 d . . . . .
C15 C 0.2847(3) -0.0093(2) 0.71448(16) 0.0246(5) Uani 1 1 d . . . . .
H15 H 0.360793 -0.064407 0.687644 0.030 Uiso 1 1 calc R . . . .
C16 C 0.1672(3) -0.0687(2) 0.77461(16) 0.0243(5) Uani 1 1 d . . . . .
C17 C 0.1447(4) -0.2170(3) 0.81762(19) 0.0313(5) Uani 1 1 d . . . . .
H17A H 0.204637 -0.185893 0.890897 0.047 Uiso 1 1 calc GR . . . .
H17B H 0.209322 -0.282212 0.784690 0.047 Uiso 1 1 calc GR . . . .
H17C H 0.005558 -0.279949 0.805436 0.047 Uiso 1 1 calc GR . . . .

loop_
_atom_site_aniso_label
_atom_site_aniso_U_11
_atom_site_aniso_U_22
_atom_site_aniso_U_33
_atom_site_aniso_U_23
_atom_site_aniso_U_13
_atom_site_aniso_U_12
S1 0.0333(3) 0.0283(3) 0.0184(3) 0.0074(2) 0.0026(2) 0.0108(2)
S2 0.0310(3) 0.0289(3) 0.0306(3) 0.0120(2) 0.0133(2) 0.0151(2)
O1 0.0478(10) 0.0416(9) 0.0217(8) 0.0110(7) 0.0130(7) 0.0248(8)
N1 0.0287(10) 0.0281(9) 0.0209(9) 0.0110(7) 0.0086(7) 0.0137(8)
N2 0.0313(10) 0.0255(9) 0.0203(9) 0.0054(7) 0.0053(7) 0.0140(8)
C1 0.0326(12) 0.0339(12) 0.0296(12) 0.0155(9) 0.0114(10) 0.0135(10)
C2 0.0328(12) 0.0319(11) 0.0187(10) 0.0101(8) 0.0060(8) 0.0206(10)
C3 0.0371(13) 0.0319(12) 0.0266(11) 0.0006(9) 0.0017(10) 0.0139(10)
C4 0.0250(10) 0.0252(10) 0.0203(10) 0.0098(8) 0.0067(8) 0.0129(8)
C5 0.0274(11) 0.0245(10) 0.0189(10) 0.0064(8) 0.0048(8) 0.0144(9)
C6 0.0208(10) 0.0230(10) 0.0206(10) 0.0077(8) 0.0048(8) 0.0080(8)
C7 0.0250(11) 0.0252(10) 0.0230(10) 0.0104(8) 0.0047(8) 0.0119(9)
C8 0.0233(10) 0.0253(10) 0.0232(11) 0.0067(8) 0.0054(8) 0.0089(8)
C9 0.0348(12) 0.0255(11) 0.0312(12) 0.0054(9) 0.0079(10) 0.0114(9)
C10 0.0253(11) 0.0248(10) 0.0221(10) 0.0090(8) 0.0049(8) 0.0086(8)
C11 0.0399(13) 0.0295(12) 0.0308(12) 0.0134(9) 0.0040(10) 0.0158(10)
C12 0.0471(15) 0.0353(13) 0.0494(15) 0.0213(11) 0.0234(12) 0.0274(12)
C13 0.0288(11) 0.0251(10) 0.0230(10) 0.0084(8) 0.0056(8) 0.0131(9)
C14 0.0223(10) 0.0221(10) 0.0204(10) 0.0040(8) 0.0016(8) 0.0087(8)
C15 0.0255(11) 0.0232(10) 0.0258(11) 0.0041(8) 0.0037(8) 0.0115(8)
C16 0.0253(11) 0.0205(10) 0.0253(11) 0.0041(8) 0.0025(8) 0.0080(8)
C17 0.0320(12) 0.0238(11) 0.0379(13) 0.0116(9) 0.0057(10) 0.0091(9)

loop_
_atom_type_symbol
_atom_type_description
_atom_type_scat_dispersion_real
_atom_type_scat_dispersion_imag
_atom_type_scat_source
C C 0.0148 0.0070 'International Tables Vol C Tables 4.2.6.8 and 6.1.1.4'
H H 0.0000 0.0000 'International Tables Vol C Tables 4.2.6.8 and 6.1.1.4'
N N 0.0253 0.0136 'International Tables Vol C Tables 4.2.6.8 and 6.1.1.4'
O O 0.0412 0.0250 'International Tables Vol C Tables 4.2.6.8 and 6.1.1.4'
S S 0.2924 0.4247 'International Tables Vol C Tables 4.2.6.8 and 6.1.1.4'

loop_
_geom_angle_atom_site_label_1
_geom_angle_atom_site_label_2
_geom_angle_atom_site_label_3
_geom_angle
_geom_angle_site_symmetry_1
_geom_angle_site_symmetry_3
_geom_angle_publ_flag
C10 S1 C8 92.68(10) . . ?
C13 S2 C16 92.97(10) . . ?
C2 N1 C1 121.72(18) . . ?
C2 N1 C4 110.11(18) . . ?
C4 N1 C1 128.12(19) . . ?
C2 N2 C3 122.74(19) . . ?
C2 N2 C5 109.63(18) . . ?
C5 N2 C3 126.71(19) . . ?
N1 C1 H1A 109.5 . . ?
N1 C1 H1B 109.5 . . ?
N1 C1 H1C 109.5 . . ?
H1A C1 H1B 109.5 . . ?
H1A C1 H1C 109.5 . . ?
H1B C1 H1C 109.5 . . ?
O1 C2 N1 127.0(2) . . ?
O1 C2 N2 127.0(2) . . ?
N1 C2 N2 105.94(17) . . ?
N2 C3 H3A 109.5 . . ?
N2 C3 H3B 109.5 . . ?
N2 C3 H3C 109.5 . . ?
H3A C3 H3B 109.5 . . ?
H3A C3 H3C 109.5 . . ?
H3B C3 H3C 109.5 . . ?
N1 C4 C6 123.99(18) . . ?
C5 C4 N1 106.76(18) . . ?
C5 C4 C6 129.22(19) . . ?
N2 C5 C14 122.82(19) . . ?
C4 C5 N2 107.54(19) . . ?
C4 C5 C14 129.60(19) . . ?
C7 C6 C4 123.84(18) . . ?
C10 C6 C4 123.70(19) . . ?
C10 C6 C7 112.39(19) . . ?
C6 C7 H7 123.1 . . ?
C8 C7 C6 113.72(18) . . ?
C8 C7 H7 123.1 . . ?
C7 C8 S1 110.50(16) . . ?
C7 C8 C9 128.6(2) . . ?
C9 C8 S1 120.85(16) . . ?
C8 C9 H9A 109.5 . . ?
C8 C9 H9B 109.5 . . ?
C8 C9 H9C 109.5 . . ?
H9A C9 H9B 109.5 . . ?
H9A C9 H9C 109.5 . . ?
H9B C9 H9C 109.5 . . ?
C6 C10 S1 110.70(16) . . ?
C6 C10 C11 129.7(2) . . ?
C11 C10 S1 119.59(16) . . ?
C10 C11 H11A 109.5 . . ?
C10 C11 H11B 109.5 . . ?
C10 C11 H11C 109.5 . . ?
H11A C11 H11B 109.5 . . ?
H11A C11 H11C 109.5 . . ?
H11B C11 H11C 109.5 . . ?
H12A C12 H12B 109.5 . . ?
H12A C12 H12C 109.5 . . ?
H12B C12 H12C 109.5 . . ?
C13 C12 H12A 109.5 . . ?
C13 C12 H12B 109.5 . . ?
C13 C12 H12C 109.5 . . ?
C12 C13 S2 120.61(17) . . ?
C14 C13 S2 110.54(15) . . ?
C14 C13 C12 128.8(2) . . ?
C13 C14 C5 124.03(18) . . ?
C13 C14 C15 112.45(19) . . ?
C15 C14 C5 123.38(19) . . ?
C14 C15 H15 123.0 . . ?
C16 C15 C14 113.92(19) . . ?
C16 C15 H15 123.0 . . ?
C15 C16 S2 110.10(16) . . ?
C15 C16 C17 128.5(2) . . ?
C17 C16 S2 121.25(17) . . ?
C16 C17 H17A 109.5 . . ?
C16 C17 H17B 109.5 . . ?
C16 C17 H17C 109.5 . . ?
H17A C17 H17B 109.5 . . ?
H17A C17 H17C 109.5 . . ?
H17B C17 H17C 109.5 . . ?

loop_
_geom_bond_atom_site_label_1
_geom_bond_atom_site_label_2
_geom_bond_distance
_geom_bond_site_symmetry_2
_geom_bond_publ_flag
S1 C8 1.732(2) . ?
S1 C10 1.729(2) . ?
S2 C13 1.728(2) . ?
S2 C16 1.733(2) . ?
O1 C2 1.237(3) . ?
N1 C1 1.452(3) . ?
N1 C2 1.367(3) . ?
N1 C4 1.408(3) . ?
N2 C2 1.374(3) . ?
N2 C3 1.456(3) . ?
N2 C5 1.403(3) . ?
C1 H1A 0.9800 . ?
C1 H1B 0.9800 . ?
C1 H1C 0.9800 . ?
C3 H3A 0.9800 . ?
C3 H3B 0.9800 . ?
C3 H3C 0.9800 . ?
C4 C5 1.359(3) . ?
C4 C6 1.465(3) . ?
C5 C14 1.464(3) . ?
C6 C7 1.439(3) . ?
C6 C10 1.368(3) . ?
C7 H7 0.9500 . ?
C7 C8 1.353(3) . ?
C8 C9 1.500(3) . ?
C9 H9A 0.9800 . ?
C9 H9B 0.9800 . ?
C9 H9C 0.9800 . ?
C10 C11 1.494(3) . ?
C11 H11A 0.9800 . ?
C11 H11B 0.9800 . ?
C11 H11C 0.9800 . ?
C12 H12A 0.9800 . ?
C12 H12B 0.9800 . ?
C12 H12C 0.9800 . ?
C12 C13 1.496(3) . ?
C13 C14 1.367(3) . ?
C14 C15 1.439(3) . ?
C15 H15 0.9500 . ?
C15 C16 1.354(3) . ?
C16 C17 1.497(3) . ?
C17 H17A 0.9800 . ?
C17 H17B 0.9800 . ?
C17 H17C 0.9800 . ?
